data_2227996
loop_
_publ_author_name
'Barcon, Alan'
'Brunskill, Andrew P. J.'
'Lalancette, Roger A.'
'Thompson, Hugh W.'

_publ_section_title
;
 4-Oxocyclohexaneacetic acid: catemeric hydrogen bonding and
 spontaneous resolution of a single conformational enantiomer in an
 achiral \e-keto acid
;
_journal_coeditor_code SJ5037
_journal_issue 10
_journal_name_full 'Acta Crystallographica Section E'
_journal_page_first o2576
_journal_page_last o2577
_journal_paper_doi 10.1107/S1600536810036652
_journal_volume 66
_journal_year 2010
_chemical_formula_iupac 'C8 H12 O3'
_chemical_formula_moiety 'C8 H12 O3'
_chemical_formula_sum 'C8 H12 O3'
_chemical_formula_weight 156.18
_chemical_melting_point 345
_chemical_name_systematic
;
4-Oxocyclohexaneacetic acid
;
_space_group_IT_number 78
_symmetry_cell_setting tetragonal
_symmetry_space_group_name_Hall 'P 4cw'
_symmetry_space_group_name_H-M 'P 43'
_atom_sites_solution_hydrogens geom
_atom_sites_solution_primary direct
_atom_sites_solution_secondary difmap
_audit_creation_method SHELXL-97
_cell_angle_alpha 90.00
_cell_angle_beta 90.00
_cell_angle_gamma 90.00
_cell_formula_units_Z 4
_cell_length_a 6.8531(12)
_cell_length_b 6.8531(12)
_cell_length_c 17.372(3)
_cell_measurement_reflns_used 6759
_cell_measurement_temperature 100(2)
_cell_measurement_theta_max 70.54
_cell_measurement_theta_min 5.09
_cell_volume 815.9(2)
_computing_cell_refinement 'SAINT (Bruker, 2005)'
_computing_data_collection 'APEX2 (Bruker, 2006)'
_computing_data_reduction 'SAINT (Bruker, 2005)'
_computing_molecular_graphics 'SHELXTL (Sheldrick, 2008<i>b</i>)'
_computing_publication_material 'SHELXTL (Sheldrick, 2008<i>b</i>)'
_computing_structure_refinement 'SHELXTL (Sheldrick, 2008<i>b</i>)'
_computing_structure_solution 'SHELXTL (Sheldrick, 2008<i>b</i>)'
_diffrn_ambient_temperature 100(2)
_diffrn_measured_fraction_theta_full 0.925
_diffrn_measured_fraction_theta_max 0.925
_diffrn_measurement_device_type 'Bruker SMART APEXII CCD area-detector'
_diffrn_measurement_method '\f and \w'
_diffrn_radiation_monochromator graphite
_diffrn_radiation_source 'fine-focus sealed tube'
_diffrn_radiation_type CuK\a
_diffrn_radiation_wavelength 1.54178
_diffrn_reflns_av_R_equivalents 0.029
_diffrn_reflns_av_sigmaI/netI 0.017
_diffrn_reflns_limit_h_max 7
_diffrn_reflns_limit_h_min -7
_diffrn_reflns_limit_k_max 7
_diffrn_reflns_limit_k_min -8
_diffrn_reflns_limit_l_max 18
_diffrn_reflns_limit_l_min -20
_diffrn_reflns_number 6963
_diffrn_reflns_theta_full 70.82
_diffrn_reflns_theta_max 70.82
_diffrn_reflns_theta_min 6.46
_diffrn_standards_decay_% 0
_diffrn_standards_number 0
_exptl_absorpt_coefficient_mu 0.804
_exptl_absorpt_correction_T_max 0.8822
_exptl_absorpt_correction_T_min 0.8063
_exptl_absorpt_correction_type multi-scan
_exptl_absorpt_process_details '(SADABS; Sheldrick, 2008<i>a</i>)'
_exptl_crystal_colour colourless
_exptl_crystal_density_diffrn 1.271
_exptl_crystal_density_method 'not measured'
_exptl_crystal_description block
_exptl_crystal_F_000 336
_exptl_crystal_size_max 0.28
_exptl_crystal_size_mid 0.20
_exptl_crystal_size_min 0.16
_refine_diff_density_max 0.17
_refine_diff_density_min -0.20
_refine_ls_abs_structure_details 'Flack (1983), 559 Friedel pairs'
_refine_ls_abs_structure_Flack 0.0(4)
_refine_ls_extinction_coef 0.0023(5)
_refine_ls_extinction_expression Fc^*^=kFc[1+0.001xFc^2^\l^3^/sin(2\q)]^-1/4^
_refine_ls_extinction_method 'SHELXTL (Sheldrick, 2008b)'
_refine_ls_goodness_of_fit_ref 1.18
_refine_ls_hydrogen_treatment mixed
_refine_ls_matrix_type full
_refine_ls_number_parameters 105
_refine_ls_number_reflns 1310
_refine_ls_number_restraints 1
_refine_ls_restrained_S_all 1.18
_refine_ls_R_factor_all 0.042
_refine_ls_R_factor_gt 0.039
_refine_ls_shift/su_max_lt 0.001
_refine_ls_shift/su_mean 0.000
_refine_ls_structure_factor_coef Fsqd
_refine_ls_weighting_details 'calc w=1/[\s^2^(Fo^2^)+(0.0369P)^2^+0.6710P] where P=(Fo^2^+2Fc^2^)/3'
_refine_ls_weighting_scheme calc
_refine_ls_wR_factor_gt 0.108
_refine_ls_wR_factor_ref 0.113
_reflns_number_gt 1274
_reflns_number_total 1310
_reflns_threshold_expression I>2\s(I)
_cod_data_source_file sj5037.cif
_cod_data_source_block I
_cod_original_cell_volume 815.9(3)
_cod_database_code 2227996
_cod_database_fobs_code 2227996

loop_
_symmetry_equiv_pos_as_xyz
'x, y, z'
'-x, -y, z+1/2'
'-y, x, z+3/4'
'y, -x, z+1/4'

loop_
_atom_site_type_symbol
_atom_site_label
_atom_site_fract_x
_atom_site_fract_y
_atom_site_fract_z
_atom_site_U_iso_or_equiv
_atom_site_adp_type
_atom_site_calc_flag
_atom_site_refinement_flags
_atom_site_occupancy
_atom_site_disorder_assembly
_atom_site_disorder_group
O O1 0.9958(3) 1.2372(3) 0.08526(13) 0.0341(5) Uani d . 1 . .
O O2 0.2472(4) 0.6544(3) 0.03744(14) 0.0460(6) Uani d . 1 . .
O O3 0.1245(4) 0.5683(4) 0.15016(13) 0.0421(6) Uani d . 1 . .
H H3 0.083(6) 0.482(6) 0.130(2) 0.036(11) Uiso d . 1 . .
C C1 0.4571(4) 0.9768(4) 0.10334(18) 0.0275(6) Uani d . 1 . .
H H1 0.3956 1.0155 0.0534 0.033 Uiso calc R 1 . .
C C2 0.6441(4) 0.8617(4) 0.08592(17) 0.0289(7) Uani d . 1 . .
H H2A 0.7056 0.8208 0.1349 0.035 Uiso calc R 1 . .
H H2B 0.6105 0.7426 0.0565 0.035 Uiso calc R 1 . .
C C3 0.7890(4) 0.9841(4) 0.03955(19) 0.0299(6) Uani d . 1 . .
H H3A 0.9128 0.9109 0.0342 0.036 Uiso calc R 1 . .
H H3B 0.7358 1.0064 -0.0127 0.036 Uiso calc R 1 . .
C C4 0.8297(4) 1.1764(4) 0.07670(18) 0.0294(7) Uani d . 1 . .
C C5 0.6532(5) 1.2912(4) 0.10375(19) 0.0340(7) Uani d . 1 . .
H H5A 0.5867 1.3494 0.0587 0.041 Uiso calc R 1 . .
H H5B 0.6967 1.3990 0.1376 0.041 Uiso calc R 1 . .
C C6 0.5086(4) 1.1616(4) 0.14778(18) 0.0309(7) Uani d . 1 . .
H H6A 0.5662 1.1249 0.1980 0.037 Uiso calc R 1 . .
H H6B 0.3879 1.2365 0.1580 0.037 Uiso calc R 1 . .
C C7 0.3105(4) 0.8534(4) 0.14873(17) 0.0284(6) Uani d . 1 . .
H H7A 0.3757 0.8031 0.1956 0.034 Uiso calc R 1 . .
H H7B 0.2019 0.9386 0.1656 0.034 Uiso calc R 1 . .
C C8 0.2272(4) 0.6841(4) 0.10499(17) 0.0285(7) Uani d . 1 . .

loop_
_atom_site_aniso_label
_atom_site_aniso_U_11
_atom_site_aniso_U_22
_atom_site_aniso_U_33
_atom_site_aniso_U_12
_atom_site_aniso_U_13
_atom_site_aniso_U_23
O1 0.0344(12) 0.0356(12) 0.0322(12) -0.0107(9) -0.0004(9) 0.0009(9)
O2 0.0644(16) 0.0488(14) 0.0248(12) -0.0289(12) 0.0023(12) -0.0052(10)
O3 0.0544(15) 0.0413(14) 0.0305(12) -0.0195(12) 0.0077(11) -0.0039(11)
C1 0.0327(15) 0.0281(15) 0.0217(14) -0.0034(12) -0.0037(12) 0.0028(12)
C2 0.0366(16) 0.0244(15) 0.0258(16) -0.0003(12) -0.0009(13) -0.0002(12)
C3 0.0321(16) 0.0318(15) 0.0257(15) 0.0002(12) -0.0033(13) 0.0002(13)
C4 0.0353(16) 0.0308(15) 0.0222(14) -0.0054(13) -0.0014(13) 0.0070(12)
C5 0.0407(18) 0.0254(16) 0.0358(18) -0.0041(13) -0.0004(14) -0.0018(13)
C6 0.0282(15) 0.0294(16) 0.0352(17) 0.0007(11) -0.0004(13) -0.0025(14)
C7 0.0311(15) 0.0299(15) 0.0244(15) -0.0004(11) -0.0004(12) 0.0015(12)
C8 0.0270(15) 0.0351(16) 0.0234(16) 0.0001(12) -0.0016(12) 0.0002(12)

loop_
_atom_type_symbol
_atom_type_description
_atom_type_scat_dispersion_real
_atom_type_scat_dispersion_imag
_atom_type_scat_source
C C 0.0181 0.0091 'International Tables Vol C Tables 4.2.6.8 and 6.1.1.4'
H H 0.0000 0.0000 'International Tables Vol C Tables 4.2.6.8 and 6.1.1.4'
O O 0.0492 0.0322 'International Tables Vol C Tables 4.2.6.8 and 6.1.1.4'

loop_
_geom_angle_atom_site_label_1
_geom_angle_atom_site_label_2
_geom_angle_atom_site_label_3
_geom_angle_site_symmetry_1
_geom_angle_site_symmetry_3
_geom_angle
_geom_angle_publ_flag
C8 O3 H3 . . 114(3) ?
C6 C1 C7 . . 110.5(2) ?
C6 C1 C2 . . 109.5(2) ?
C7 C1 C2 . . 111.4(2) ?
C6 C1 H1 . . 108.5 ?
C7 C1 H1 . . 108.5 ?
C2 C1 H1 . . 108.5 ?
C3 C2 C1 . . 111.4(2) ?
C3 C2 H2A . . 109.4 ?
C1 C2 H2A . . 109.4 ?
C3 C2 H2B . . 109.4 ?
C1 C2 H2B . . 109.4 ?
H2A C2 H2B . . 108.0 ?
C4 C3 C2 . . 112.2(3) ?
C4 C3 H3A . . 109.2 ?
C2 C3 H3A . . 109.2 ?
C4 C3 H3B . . 109.2 ?
C2 C3 H3B . . 109.2 ?
H3A C3 H3B . . 107.9 ?
O1 C4 C3 . . 121.8(3) ?
O1 C4 C5 . . 121.9(3) ?
C3 C4 C5 . . 116.3(3) ?
C4 C5 C6 . . 111.6(2) ?
C4 C5 H5A . . 109.3 ?
C6 C5 H5A . . 109.3 ?
C4 C5 H5B . . 109.3 ?
C6 C5 H5B . . 109.3 ?
H5A C5 H5B . . 108.0 ?
C1 C6 C5 . . 112.2(2) ?
C1 C6 H6A . . 109.2 ?
C5 C6 H6A . . 109.2 ?
C1 C6 H6B . . 109.2 ?
C5 C6 H6B . . 109.2 ?
H6A C6 H6B . . 107.9 ?
C8 C7 C1 . . 114.6(2) ?
C8 C7 H7A . . 108.6 ?
C1 C7 H7A . . 108.6 ?
C8 C7 H7B . . 108.6 ?
C1 C7 H7B . . 108.6 ?
H7A C7 H7B . . 107.6 ?
O2 C8 O3 . . 122.8(3) ?
O2 C8 C7 . . 125.7(3) ?
O3 C8 C7 . . 111.5(3) ?

loop_
_geom_bond_atom_site_label_1
_geom_bond_atom_site_label_2
_geom_bond_site_symmetry_2
_geom_bond_distance
_geom_bond_publ_flag
O1 C4 . 1.222(4) ?
O2 C8 . 1.199(4) ?
O3 C8 . 1.319(4) ?
O3 H3 . 0.74(4) ?
C1 C6 . 1.524(4) ?
C1 C7 . 1.532(4) ?
C1 C2 . 1.535(4) ?
C1 H1 . 1.0000 ?
C2 C3 . 1.529(4) ?
C2 H2A . 0.9900 ?
C2 H2B . 0.9900 ?
C3 C4 . 1.494(4) ?
C3 H3A . 0.9900 ?
C3 H3B . 0.9900 ?
C4 C5 . 1.518(4) ?
C5 C6 . 1.535(4) ?
C5 H5A . 0.9900 ?
C5 H5B . 0.9900 ?
C6 H6A . 0.9900 ?
C6 H6B . 0.9900 ?
C7 C8 . 1.500(4) ?
C7 H7A . 0.9900 ?
C7 H7B . 0.9900 ?

loop_
_geom_hbond_atom_site_label_D
_geom_hbond_atom_site_label_H
_geom_hbond_atom_site_label_A
_geom_hbond_site_symmetry_A
_geom_hbond_distance_DH
_geom_hbond_distance_HA
_geom_hbond_distance_DA
_geom_hbond_angle_DHA
_geom_hbond_publ_flag
O3 H3 O1 1_445 0.75(6) 1.94(6) 2.682(4) 172(6) yes
C7 H7A O2 4_565 0.99 2.51 3.439(5) 156 yes

loop_
_geom_torsion_atom_site_label_1
_geom_torsion_atom_site_label_2
_geom_torsion_atom_site_label_3
_geom_torsion_atom_site_label_4
_geom_torsion_site_symmetry_1
_geom_torsion_site_symmetry_2
_geom_torsion_site_symmetry_3
_geom_torsion_site_symmetry_4
_geom_torsion
_geom_torsion_publ_flag
C6 C1 C2 C3 . . . . -58.4(3) ?
C7 C1 C2 C3 . . . . 179.1(2) ?
C1 C2 C3 C4 . . . . 52.9(3) ?
C2 C3 C4 O1 . . . . 132.3(3) ?
C2 C3 C4 C5 . . . . -47.3(4) ?
O1 C4 C5 C6 . . . . -133.5(3) ?
C3 C4 C5 C6 . . . . 46.0(4) ?
C7 C1 C6 C5 . . . . -179.2(2) ?
C2 C1 C6 C5 . . . . 57.8(3) ?
C4 C5 C6 C1 . . . . -51.0(3) ?
C6 C1 C7 C8 . . . . 171.1(2) ?
C2 C1 C7 C8 . . . . -67.0(3) ?
C1 C7 C8 O2 . . . . -9.6(4) ?
C1 C7 C8 O3 . . . . 171.0(3) ?

loop_
_cod_related_entry_id
_cod_related_entry_database
_cod_related_entry_code
1 ChemSpider 8096073
